data_7207255
loop_
_publ_author_name
'Bauer, Wolfgang'
'D\^irtu, Marinela M.'
'Garcia, Yann'
'Weber, Birgit'

_publ_section_title
;
 Iron(ii) spin transition coordination polymers with a zigzag structure
;
_journal_issue 4
_journal_name_full CrystEngComm
_journal_page_first 1223
_journal_paper_doi 10.1039/c2ce06253d
_journal_volume 14
_journal_year 2012
_chemical_compound_source
;
The synthesis of (I) was carried out under argon using Schlenk tube
techniques. [Fe(L1f)(MeOH)~2~] and
Bis(4-pyridylmethyl)sulfide were dissolved in
ethanol and heated to reflux for four hours. After 24 hours at room
temperature the product was filtered off and washed two
times with ice-cold ethanol. Crystals suitable for X-ray structure analysis
were obtain after recrystallization.
;
_chemical_formula_moiety 'C42 H38 Fe N4 O6 S'
_chemical_formula_sum 'C42 H38 Fe N4 O6 S'
_chemical_formula_weight 782.685
_chemical_name_common '[FeL4(bpms)]HS'
_space_group_IT_number 61
_symmetry_cell_setting orthorhombic
_symmetry_Int_Tables_number 61
_symmetry_space_group_name_Hall '-P 2ac 2ab'
_symmetry_space_group_name_H-M 'P b c a'
_atom_sites_solution_hydrogens geom
_atom_sites_solution_primary direct
_atom_sites_solution_secondary difmap
_audit_block_code Fe_L4_bpms_oo195_Bauer
_audit_creation_date
;
'Wed Oct 27 07:16:47 2010'
;
_audit_creation_method 'form98_non/compatible with shelxl97-2'
_audit_update_record 21-Sep-11
_cell_angle_alpha 90.00
_cell_angle_beta 90.00
_cell_angle_gamma 90.00
_cell_formula_units_Z 8
_cell_length_a 19.2017(5)
_cell_length_b 16.2729(8)
_cell_length_c 25.7799(15)
_cell_measurement_reflns_used 8846
_cell_measurement_temperature 250(2)
_cell_measurement_theta_max 26.2496
_cell_measurement_theta_min 4.2358
_cell_volume 8055.4(6)
_computing_cell_refinement
;
CrysAlisPro, Oxford Diffraction Ltd.,
Version 1.171.33.41 (release 06-05-2009 CrysAlis171 .NET)
(compiled May 6 2009,17:20:42)
;
_computing_data_collection
;
CrysAlisPro, Oxford Diffraction Ltd.,
Version 1.171.33.41 (release 06-05-2009 CrysAlis171 .NET)
(compiled May 6 2009,17:20:42)
;
_computing_data_reduction
;
CrysAlisPro, Oxford Diffraction Ltd.,
Version 1.171.33.41 (release 06-05-2009 CrysAlis171 .NET)
(compiled May 6 2009,17:20:42)
;
_computing_molecular_graphics
;
ORTEP (M. N. Burnett, C. K. Johnson, ORTEP-III: Oak Ridge Thermal Ellipsoid
Plot Program for Crystal Structure Illustrations, Oak Ridge National
Laboratory Report ORNL-6895, 1996). Windows version (L. J. Farrugia, Univ.
Glasgow) used --- SCHAKAL (E. Keller, University of Freiburg (Breisgau),
Germany, 1995).
;
_computing_publication_material
;
PLATON (A. L. Spek, Acta Crystallogr, Sect. A, 1990, 46, C34, 1995 version).
;
_computing_structure_refinement 'SHELXL-97 (G. M. Sheldrick. University of G\"ottingen, 97-2 version)'
_computing_structure_solution
;
A. Altomare, M. C. Burla, M. Camalli, G. L. Cascarano, C. Giacovazzo, A.
Guagliardi, A. G. G. Moliterni, G. Polidori, R. Spagna: SIR97: a new tool for
crystal structure determination and refinement; J. Appl. Crystallogr. 1999,
32, 115-119.
;
_diffrn_ambient_temperature 250(2)
_diffrn_detector_area_resol_mean 15.9809
_diffrn_measured_fraction_theta_full 0.994
_diffrn_measured_fraction_theta_max 0.994
_diffrn_measurement_details
;
1 omega 60.00 89.00 1.0000 30.0000
omega____ theta____ kappa____ phi______ frames
- 21.3869 -138.0000 30.0000 29

2 omega 60.00 101.00 1.0000 30.0000
omega____ theta____ kappa____ phi______ frames
- 21.3869 179.0000 -180.0000 41

3 omega -7.00 48.00 1.0000 30.0000
omega____ theta____ kappa____ phi______ frames
- 21.3869 -77.0000 -120.0000 55

4 omega -53.00 64.00 1.0000 30.0000
omega____ theta____ kappa____ phi______ frames
- 21.3869 0.0000 90.0000 117

;
_diffrn_measurement_device 'CCD camera on \k-goniostat'
_diffrn_measurement_device_type 'Oxford XCalibur'
_diffrn_measurement_method '\w scans'
_diffrn_orient_matrix_UB_11 -0.0355337322
_diffrn_orient_matrix_UB_12 0.0118613322
_diffrn_orient_matrix_UB_13 0.0132598291
_diffrn_orient_matrix_UB_21 -0.0190924512
_diffrn_orient_matrix_UB_22 0.0074975796
_diffrn_orient_matrix_UB_23 -0.0240981481
_diffrn_orient_matrix_UB_31 -0.0165146097
_diffrn_orient_matrix_UB_32 -0.0341703875
_diffrn_orient_matrix_UB_33 -0.0006792936
_diffrn_radiation_collimation '0.5 mm collimator'
_diffrn_radiation_monochromator graphite
_diffrn_radiation_source 'fine-focus sealed tube'
_diffrn_radiation_type MoK\a
_diffrn_radiation_wavelength 0.71073
_diffrn_reflns_av_R_equivalents 0.0376
_diffrn_reflns_av_sigmaI/netI 0.0625
_diffrn_reflns_limit_h_max 20
_diffrn_reflns_limit_h_min -19
_diffrn_reflns_limit_k_max 15
_diffrn_reflns_limit_k_min -23
_diffrn_reflns_limit_l_max 28
_diffrn_reflns_limit_l_min -32
_diffrn_reflns_number 32198
_diffrn_reflns_theta_full 26.27
_diffrn_reflns_theta_max 26.27
_diffrn_reflns_theta_min 4.24
_diffrn_source_current 40
_diffrn_source_power 2.00
_diffrn_source_type 'Spellman generator'
_diffrn_source_voltage 50
_exptl_absorpt_coefficient_mu 0.477
_exptl_absorpt_correction_T_max 1.00000
_exptl_absorpt_correction_T_min 0.98238
_exptl_absorpt_correction_type multi-scan
_exptl_absorpt_process_details
;
CrysAlisPro, Oxford Diffraction Ltd.,
Version 1.171.33.41 (release 06-05-2009 CrysAlis171 .NET)
(compiled May 6 2009,17:20:42)
Empirical absorption correction using spherical harmonics,
implemented in SCALE3 ABSPACK scaling algorithm.
;
_exptl_crystal_colour black
_exptl_crystal_density_diffrn 1.2908
_exptl_crystal_density_meas 1.2908
_exptl_crystal_density_method 'not measured'
_exptl_crystal_description block
_exptl_crystal_F_000 3264
_exptl_crystal_size_max 0.30
_exptl_crystal_size_mid 0.26
_exptl_crystal_size_min 0.23
_refine_diff_density_max 0.388
_refine_diff_density_min -0.255
_refine_diff_density_rms 0.042
_refine_ls_extinction_method none
_refine_ls_goodness_of_fit_ref 0.823
_refine_ls_hydrogen_treatment refU
_refine_ls_matrix_type full
_refine_ls_number_parameters 489
_refine_ls_number_reflns 8144
_refine_ls_number_restraints 0
_refine_ls_restrained_S_all 0.823
_refine_ls_R_factor_all 0.0815
_refine_ls_R_factor_gt 0.0346
_refine_ls_shift/su_max 0.001
_refine_ls_shift/su_mean 0.000
_refine_ls_structure_factor_coef Fsqd
_refine_ls_weighting_details 'calc w=1/[\s^2^(Fo^2^)+(0.0408P)^2^+0.0000P] where P=(Fo^2^+2Fc^2^)/3'
_refine_ls_weighting_scheme calc
_refine_ls_wR_factor_gt 0.0741
_refine_ls_wR_factor_ref 0.0815
_reflns_number_gt 4323
_reflns_number_total 8144
_reflns_threshold_expression >2sigma(I)
_cod_data_source_file c2ce06253d.txt
_cod_data_source_block oo195
_cod_database_code 7207255

loop_
_symmetry_equiv_pos_as_xyz
'x, y, z'
'-x+1/2, -y, z+1/2'
'x+1/2, -y+1/2, -z'
'-x, y+1/2, -z+1/2'
'-x, -y, -z'
'x-1/2, y, -z-1/2'
'-x-1/2, y-1/2, z'
'x, -y-1/2, z-1/2'

loop_
_atom_site_label
_atom_site_type_symbol
_atom_site_fract_x
_atom_site_fract_y
_atom_site_fract_z
_atom_site_U_iso_or_equiv
_atom_site_adp_type
_atom_site_occupancy
_atom_site_symmetry_multiplicity
_atom_site_calc_flag
_atom_site_refinement_flags
Fe1 Fe 0.010469(12) 0.253499(17) 0.079860(10) 0.03136(9) Uani 1 1 d .
S1 S 0.00495(3) 0.06473(4) 0.32928(2) 0.05317(16) Uani 1 1 d .
O1 O -0.07441(6) 0.30388(8) 0.11131(5) 0.0365(3) Uani 1 1 d .
O2 O 0.09099(6) 0.31300(8) 0.11230(5) 0.0348(3) Uani 1 1 d .
O3 O -0.26868(6) 0.16234(10) 0.04196(6) 0.0559(4) Uani 1 1 d .
O4 O -0.27382(7) 0.23749(9) 0.11460(6) 0.0568(4) Uani 1 1 d .
O5 O 0.29547(7) 0.18892(10) 0.04680(6) 0.0563(4) Uani 1 1 d .
O6 O 0.29314(6) 0.25996(9) 0.12121(6) 0.0518(4) Uani 1 1 d .
N1 N -0.05606(7) 0.17981(9) 0.03621(6) 0.0314(4) Uani 1 1 d .
N2 N 0.08319(7) 0.18780(9) 0.03709(6) 0.0319(4) Uani 1 1 d .
N3 N 0.01181(8) 0.16371(10) 0.14518(6) 0.0359(4) Uani 1 1 d .
N4 N 0.00757(7) 0.15251(9) 0.51662(6) 0.0325(4) Uani 1 1 d .
C1 C 0.15622(9) 0.30981(12) 0.10373(7) 0.0322(5) Uani 1 1 d .
C2 C 0.18798(8) 0.24505(12) 0.07634(7) 0.0322(4) Uani 1 1 d .
C3 C 0.15057(9) 0.19155(12) 0.04313(8) 0.0351(5) Uani 1 1 d .
H3 H 0.1772 0.1547 0.0233 0.042 Uiso 1 1 calc R
C4 C 0.05290(10) 0.13774(12) -0.00149(8) 0.0352(5) Uani 1 1 d .
C5 C 0.08949(11) 0.09614(14) -0.03976(9) 0.0492(6) Uani 1 1 d .
H5 H 0.1383 0.1005 -0.0406 0.059 Uiso 1 1 calc R
C6 C 0.05680(13) 0.04905(15) -0.07620(9) 0.0600(7) Uani 1 1 d .
H6 H 0.0831 0.0210 -0.1013 0.072 Uiso 1 1 calc R
C7 C -0.01451(12) 0.04280(15) -0.07606(9) 0.0597(7) Uani 1 1 d .
H7 H -0.0371 0.0099 -0.1009 0.072 Uiso 1 1 calc R
C8 C -0.05253(11) 0.08447(14) -0.03977(9) 0.0492(6) Uani 1 1 d .
H8 H -0.1014 0.0807 -0.0405 0.059 Uiso 1 1 calc R
C9 C -0.02085(10) 0.13252(12) -0.00167(8) 0.0345(5) Uani 1 1 d .
C10 C -0.12379(9) 0.17704(12) 0.04091(8) 0.0348(5) Uani 1 1 d .
H10 H -0.1473 0.1379 0.0205 0.042 Uiso 1 1 calc R
C11 C -0.16556(9) 0.22696(11) 0.07358(7) 0.0328(5) Uani 1 1 d .
C12 C -0.13896(9) 0.29309(12) 0.10260(7) 0.0334(5) Uani 1 1 d .
C13 C -0.24017(10) 0.20587(13) 0.07347(9) 0.0406(5) Uani 1 1 d .
C14 C -0.34740(10) 0.22213(16) 0.11877(11) 0.0688(8) Uani 1 1 d .
H14A H -0.3561 0.1632 0.1233 0.083 Uiso 1 1 calc R
H14B H -0.3714 0.2406 0.0873 0.083 Uiso 1 1 calc R
C15 C -0.37294(13) 0.2688(2) 0.16480(12) 0.1054(12) Uani 1 1 d .
H15A H -0.3489 0.2497 0.1956 0.158 Uiso 1 1 calc R
H15B H -0.4226 0.2600 0.1688 0.158 Uiso 1 1 calc R
H15C H -0.3639 0.3269 0.1599 0.158 Uiso 1 1 calc R
C16 C 0.26358(10) 0.22940(13) 0.07829(9) 0.0399(5) Uani 1 1 d .
C17 C 0.36761(10) 0.24940(17) 0.12653(11) 0.0717(8) Uani 1 1 d .
H17A H 0.3917 0.2709 0.0959 0.086 Uiso 1 1 calc R
H17B H 0.3791 0.1910 0.1302 0.086 Uiso 1 1 calc R
C18 C 0.38894(14) 0.2954(2) 0.17343(13) 0.1317(15) Uani 1 1 d .
H18A H 0.3780 0.3531 0.1690 0.198 Uiso 1 1 calc R
H18B H 0.4387 0.2890 0.1787 0.198 Uiso 1 1 calc R
H18C H 0.3642 0.2741 0.2033 0.198 Uiso 1 1 calc R
C19 C -0.18278(9) 0.36237(13) 0.12203(9) 0.0428(6) Uani 1 1 d .
C20 C -0.18022(11) 0.38424(18) 0.17375(11) 0.0761(9) Uani 1 1 d .
H20 H -0.1548 0.3519 0.1973 0.091 Uiso 1 1 calc R
C21 C -0.21493(15) 0.4536(3) 0.19088(16) 0.1236(16) Uani 1 1 d .
H21 H -0.2146 0.4672 0.2263 0.148 Uiso 1 1 calc R
C22 C -0.24970(17) 0.5022(2) 0.1562(2) 0.1241(18) Uani 1 1 d .
H22 H -0.2723 0.5501 0.1678 0.149 Uiso 1 1 calc R
C23 C -0.25172(13) 0.48173(18) 0.10498(19) 0.0961(12) Uani 1 1 d .
H23 H -0.2755 0.5155 0.0813 0.115 Uiso 1 1 calc R
C24 C -0.21872(10) 0.41105(14) 0.08777(11) 0.0596(7) Uani 1 1 d .
H24 H -0.2210 0.3964 0.0525 0.072 Uiso 1 1 calc R
C25 C 0.19415(9) 0.38556(12) 0.11977(8) 0.0362(5) Uani 1 1 d .
C26 C 0.17722(10) 0.42414(15) 0.16583(9) 0.0513(6) Uani 1 1 d .
H26 H 0.1464 0.3986 0.1891 0.062 Uiso 1 1 calc R
C27 C 0.20535(13) 0.50028(17) 0.17806(11) 0.0687(8) Uani 1 1 d .
H27 H 0.1938 0.5260 0.2095 0.082 Uiso 1 1 calc R
C28 C 0.25014(13) 0.53779(16) 0.14400(14) 0.0740(9) Uani 1 1 d .
H28 H 0.2690 0.5896 0.1520 0.089 Uiso 1 1 calc R
C29 C 0.26724(12) 0.50029(17) 0.09889(13) 0.0724(8) Uani 1 1 d .
H29 H 0.2983 0.5261 0.0759 0.087 Uiso 1 1 calc R
C30 C 0.23949(10) 0.42440(14) 0.08623(10) 0.0530(6) Uani 1 1 d .
H30 H 0.2516 0.3992 0.0547 0.064 Uiso 1 1 calc R
C31 C 0.07291(10) 0.08421(14) 0.20846(9) 0.0507(6) Uani 1 1 d .
H31 H 0.1160 0.0693 0.2230 0.061 Uiso 1 1 calc R
C32 C 0.07052(10) 0.13910(14) 0.16813(9) 0.0496(6) Uani 1 1 d .
H32 H 0.1128 0.1607 0.1559 0.060 Uiso 1 1 calc R
C33 C -0.04613(10) 0.13002(14) 0.16343(8) 0.0458(6) Uani 1 1 d .
H33 H -0.0885 0.1449 0.1478 0.055 Uiso 1 1 calc R
C34 C -0.04803(10) 0.07481(14) 0.20370(8) 0.0481(6) Uani 1 1 d .
H34 H -0.0909 0.0533 0.2149 0.058 Uiso 1 1 calc R
C35 C 0.01235(10) 0.05112(12) 0.22748(8) 0.0388(5) Uani 1 1 d .
C36 C 0.01212(10) -0.00381(13) 0.27439(8) 0.0462(5) Uani 1 1 d .
H36A H 0.0553 -0.0358 0.2763 0.055 Uiso 1 1 calc R
H36B H -0.0274 -0.0418 0.2733 0.055 Uiso 1 1 calc R
C37 C 0.00396(9) -0.00601(12) 0.38328(7) 0.0383(5) Uani 1 1 d .
H37A H -0.0381 -0.0402 0.3824 0.046 Uiso 1 1 calc R
H37B H 0.0449 -0.0420 0.3823 0.046 Uiso 1 1 calc R
C38 C 0.00490(9) 0.04616(11) 0.43109(7) 0.0324(5) Uani 1 1 d .
C39 C -0.05577(9) 0.07955(12) 0.45130(8) 0.0365(5) Uani 1 1 d .
H39 H -0.0991 0.0669 0.4364 0.044 Uiso 1 1 calc R
C40 C -0.05195(9) 0.13107(12) 0.49316(8) 0.0372(5) Uani 1 1 d .
H40 H -0.0937 0.1528 0.5063 0.045 Uiso 1 1 calc R
C41 C 0.06577(9) 0.12046(12) 0.49639(8) 0.0363(5) Uani 1 1 d .
H41 H 0.1085 0.1344 0.5118 0.044 Uiso 1 1 calc R
C42 C 0.06666(9) 0.06844(12) 0.45454(8) 0.0368(5) Uani 1 1 d .
H42 H 0.1092 0.0480 0.4419 0.044 Uiso 1 1 calc R

loop_
_atom_site_aniso_label
_atom_site_aniso_U_11
_atom_site_aniso_U_22
_atom_site_aniso_U_33
_atom_site_aniso_U_23
_atom_site_aniso_U_13
_atom_site_aniso_U_12
Fe1 0.02725(14) 0.03543(16) 0.03140(15) -0.00043(15) -0.00019(12) -0.00099(13)
S1 0.0929(4) 0.0368(3) 0.0299(3) 0.0040(3) 0.0012(3) 0.0000(3)
O1 0.0294(7) 0.0419(8) 0.0381(9) -0.0055(8) -0.0008(6) -0.0042(6)
O2 0.0295(7) 0.0397(8) 0.0353(9) -0.0043(7) 0.0008(6) 0.0013(6)
O3 0.0424(8) 0.0675(11) 0.0579(11) -0.0107(10) -0.0073(7) -0.0175(8)
O4 0.0356(8) 0.0653(11) 0.0695(12) -0.0184(10) 0.0130(7) -0.0172(7)
O5 0.0393(8) 0.0735(12) 0.0560(11) -0.0092(10) 0.0064(7) 0.0159(8)
O6 0.0325(7) 0.0642(11) 0.0588(10) -0.0106(9) -0.0100(7) 0.0110(7)
N1 0.0343(9) 0.0313(9) 0.0285(10) 0.0013(9) -0.0003(7) -0.0046(7)
N2 0.0339(9) 0.0318(9) 0.0301(10) 0.0007(9) 0.0022(7) 0.0006(7)
N3 0.0348(9) 0.0401(10) 0.0326(9) 0.0010(9) 0.0011(8) 0.0003(8)
N4 0.0300(9) 0.0357(9) 0.0319(9) 0.0038(8) -0.0001(7) 0.0009(7)
C1 0.0281(10) 0.0382(12) 0.0302(12) 0.0064(11) -0.0019(8) 0.0009(9)
C2 0.0285(9) 0.0355(11) 0.0328(11) 0.0010(11) 0.0023(8) 0.0010(10)
C3 0.0376(11) 0.0330(12) 0.0347(13) 0.0021(11) 0.0080(9) 0.0087(9)
C4 0.0446(12) 0.0305(12) 0.0304(13) -0.0021(11) -0.0001(9) -0.0038(10)
C5 0.0518(13) 0.0506(15) 0.0452(15) -0.0143(14) 0.0069(11) 0.0008(11)
C6 0.0662(16) 0.0614(16) 0.0522(17) -0.0257(15) 0.0101(13) -0.0024(13)
C7 0.0752(17) 0.0555(15) 0.0486(16) -0.0246(14) -0.0026(13) -0.0095(13)
C8 0.0505(13) 0.0495(14) 0.0475(15) -0.0140(14) -0.0032(11) -0.0084(11)
C9 0.0439(12) 0.0296(11) 0.0302(12) -0.0018(10) 0.0009(9) -0.0015(9)
C10 0.0403(12) 0.0329(12) 0.0313(13) 0.0009(11) -0.0061(9) -0.0095(9)
C11 0.0300(10) 0.0350(11) 0.0333(12) 0.0015(11) -0.0037(9) -0.0039(8)
C12 0.0307(11) 0.0396(12) 0.0299(12) 0.0051(11) 0.0004(8) -0.0008(9)
C13 0.0361(12) 0.0398(13) 0.0459(15) 0.0040(13) -0.0025(10) -0.0042(10)
C14 0.0359(13) 0.0718(17) 0.099(2) -0.0053(18) 0.0148(13) -0.0129(12)
C15 0.0669(18) 0.115(3) 0.134(3) -0.033(3) 0.0460(18) -0.0132(17)
C16 0.0336(11) 0.0421(14) 0.0440(14) 0.0034(13) 0.0015(10) 0.0038(9)
C17 0.0333(12) 0.093(2) 0.089(2) -0.0087(19) -0.0150(12) 0.0098(13)
C18 0.0631(19) 0.198(4) 0.134(3) -0.063(3) -0.0448(19) 0.015(2)
C19 0.0274(11) 0.0465(14) 0.0545(16) -0.0120(14) 0.0028(10) -0.0065(10)
C20 0.0485(14) 0.105(2) 0.075(2) -0.039(2) 0.0005(13) 0.0082(15)
C21 0.059(2) 0.167(4) 0.145(4) -0.109(3) 0.006(2) 0.011(2)
C22 0.0470(18) 0.088(3) 0.237(6) -0.087(3) 0.009(3) 0.0005(16)
C23 0.0476(16) 0.0497(19) 0.191(4) -0.003(2) -0.001(2) 0.0014(14)
C24 0.0391(12) 0.0454(15) 0.094(2) 0.0023(16) 0.0017(13) 0.0013(11)
C25 0.0260(10) 0.0388(12) 0.0437(14) -0.0021(12) -0.0048(9) 0.0035(9)
C26 0.0390(12) 0.0608(16) 0.0543(16) -0.0138(15) -0.0025(11) -0.0029(11)
C27 0.0625(17) 0.0675(18) 0.076(2) -0.0312(17) -0.0136(14) 0.0002(14)
C28 0.0566(17) 0.0484(16) 0.117(3) -0.012(2) -0.0174(17) -0.0091(13)
C29 0.0626(17) 0.0525(17) 0.102(3) 0.0059(19) 0.0064(15) -0.0116(14)
C30 0.0513(13) 0.0436(14) 0.0642(18) 0.0030(14) 0.0056(12) -0.0046(11)
C31 0.0420(13) 0.0638(16) 0.0464(16) 0.0174(14) -0.0042(10) 0.0081(11)
C32 0.0343(12) 0.0610(16) 0.0536(16) 0.0161(15) 0.0044(11) -0.0018(11)
C33 0.0367(12) 0.0586(15) 0.0420(15) 0.0090(13) -0.0055(10) -0.0057(11)
C34 0.0454(13) 0.0587(16) 0.0403(15) 0.0079(14) 0.0008(10) -0.0123(12)
C35 0.0526(12) 0.0367(12) 0.0271(11) -0.0026(10) 0.0013(10) 0.0014(11)
C36 0.0601(13) 0.0445(13) 0.0339(12) 0.0036(11) 0.0011(10) 0.0011(11)
C37 0.0500(12) 0.0345(11) 0.0304(11) 0.0042(10) -0.0007(9) 0.0009(10)
C38 0.0452(12) 0.0273(10) 0.0249(10) 0.0074(9) 0.0013(9) -0.0004(9)
C39 0.0325(11) 0.0417(13) 0.0352(13) 0.0008(12) -0.0044(9) -0.0032(10)
C40 0.0309(11) 0.0415(13) 0.0393(14) -0.0004(12) 0.0014(9) 0.0034(10)
C41 0.0290(10) 0.0456(13) 0.0342(13) 0.0007(12) -0.0029(9) 0.0009(9)
C42 0.0323(11) 0.0420(13) 0.0360(13) 0.0016(12) 0.0034(9) 0.0062(10)

loop_
_atom_type_symbol
_atom_type_description
_atom_type_scat_dispersion_real
_atom_type_scat_dispersion_imag
_atom_type_scat_source
C C 0.0033 0.0016 'International Tables Vol C Tables 4.2.6.8 and 6.1.1.4'
H H 0.0000 0.0000 'International Tables Vol C Tables 4.2.6.8 and 6.1.1.4'
Fe Fe 0.3463 0.8444 'International Tables Vol C Tables 4.2.6.8 and 6.1.1.4'
N N 0.0061 0.0033 'International Tables Vol C Tables 4.2.6.8 and 6.1.1.4'
O O 0.0106 0.0060 'International Tables Vol C Tables 4.2.6.8 and 6.1.1.4'
S S 0.1246 0.1234 'International Tables Vol C Tables 4.2.6.8 and 6.1.1.4'

loop_
_geom_angle_atom_site_label_1
_geom_angle_atom_site_label_2
_geom_angle_atom_site_label_3
_geom_angle
_geom_angle_site_symmetry_3
O1 Fe1 O2 105.16(5) .
O1 Fe1 N2 167.53(6) .
O2 Fe1 N2 87.23(5) .
O1 Fe1 N1 87.43(6) .
O2 Fe1 N1 167.34(6) .
N2 Fe1 N1 80.15(6) .
O1 Fe1 N3 88.39(5) .
O2 Fe1 N3 89.57(6) .
N2 Fe1 N3 93.20(6) .
N1 Fe1 N3 92.18(6) .
O1 Fe1 N4 89.71(5) 8_565
O2 Fe1 N4 89.60(5) 8_565
N2 Fe1 N4 88.96(6) 8_565
N1 Fe1 N4 89.12(6) 8_565
N3 Fe1 N4 177.65(6) 8_565
C37 S1 C36 102.17(10) .
C12 O1 Fe1 131.85(12) .
C1 O2 Fe1 131.76(12) .
C13 O4 C14 117.68(18) .
C16 O6 C17 116.94(17) .
C10 N1 C9 121.37(16) .
C10 N1 Fe1 125.47(13) .
C9 N1 Fe1 113.14(11) .
C3 N2 C4 121.33(16) .
C3 N2 Fe1 125.42(13) .
C4 N2 Fe1 113.23(11) .
C33 N3 C32 115.29(17) .
C33 N3 Fe1 121.93(13) .
C32 N3 Fe1 122.76(13) .
C41 N4 C40 115.78(17) .
C41 N4 Fe1 121.98(12) 8_566
C40 N4 Fe1 121.92(12) 8_566
O2 C1 C2 122.95(17) .
O2 C1 C25 113.51(17) .
C2 C1 C25 123.15(16) .
C1 C2 C3 122.93(16) .
C1 C2 C16 122.60(18) .
C3 C2 C16 114.43(17) .
N2 C3 C2 127.14(17) .
N2 C3 H3 116.4 .
C2 C3 H3 116.4 .
C5 C4 N2 125.03(18) .
C5 C4 C9 118.29(19) .
N2 C4 C9 116.63(18) .
C6 C5 C4 122.0(2) .
C6 C5 H5 119.0 .
C4 C5 H5 119.0 .
C5 C6 C7 119.9(2) .
C5 C6 H6 120.1 .
C7 C6 H6 120.1 .
C8 C7 C6 119.8(2) .
C8 C7 H7 120.1 .
C6 C7 H7 120.1 .
C7 C8 C9 121.8(2) .
C7 C8 H8 119.1 .
C9 C8 H8 119.1 .
C8 C9 N1 125.61(18) .
C8 C9 C4 118.10(19) .
N1 C9 C4 116.24(17) .
N1 C10 C11 126.71(18) .
N1 C10 H10 116.6 .
C11 C10 H10 116.6 .
C12 C11 C10 123.28(16) .
C12 C11 C13 122.16(18) .
C10 C11 C13 114.53(18) .
O1 C12 C11 123.60(17) .
O1 C12 C19 112.68(17) .
C11 C12 C19 123.47(16) .
O3 C13 O4 122.46(19) .
O3 C13 C11 125.3(2) .
O4 C13 C11 112.14(19) .
O4 C14 C15 107.1(2) .
O4 C14 H14A 110.3 .
C15 C14 H14A 110.3 .
O4 C14 H14B 110.3 .
C15 C14 H14B 110.3 .
H14A C14 H14B 108.6 .
C14 C15 H15A 109.5 .
C14 C15 H15B 109.5 .
H15A C15 H15B 109.5 .
C14 C15 H15C 109.5 .
H15A C15 H15C 109.5 .
H15B C15 H15C 109.5 .
O5 C16 O6 122.76(18) .
O5 C16 C2 124.7(2) .
O6 C16 C2 112.41(18) .
O6 C17 C18 106.9(2) .
O6 C17 H17A 110.3 .
C18 C17 H17A 110.3 .
O6 C17 H17B 110.3 .
C18 C17 H17B 110.3 .
H17A C17 H17B 108.6 .
C17 C18 H18A 109.5 .
C17 C18 H18B 109.5 .
H18A C18 H18B 109.5 .
C17 C18 H18C 109.5 .
H18A C18 H18C 109.5 .
H18B C18 H18C 109.5 .
C24 C19 C20 119.4(2) .
C24 C19 C12 120.2(2) .
C20 C19 C12 119.9(2) .
C19 C20 C21 120.1(3) .
C19 C20 H20 120.0 .
C21 C20 H20 120.0 .
C22 C21 C20 119.9(4) .
C22 C21 H21 120.0 .
C20 C21 H21 120.0 .
C23 C22 C21 120.3(3) .
C23 C22 H22 119.8 .
C21 C22 H22 119.8 .
C22 C23 C24 120.0(3) .
C22 C23 H23 120.0 .
C24 C23 H23 120.0 .
C19 C24 C23 120.2(3) .
C19 C24 H24 119.9 .
C23 C24 H24 119.9 .
C30 C25 C26 118.6(2) .
C30 C25 C1 120.9(2) .
C26 C25 C1 119.95(18) .
C25 C26 C27 120.6(2) .
C25 C26 H26 119.7 .
C27 C26 H26 119.7 .
C28 C27 C26 119.7(3) .
C28 C27 H27 120.1 .
C26 C27 H27 120.1 .
C29 C28 C27 120.1(2) .
C29 C28 H28 120.0 .
C27 C28 H28 120.0 .
C28 C29 C30 120.8(3) .
C28 C29 H29 119.6 .
C30 C29 H29 119.6 .
C25 C30 C29 120.3(2) .
C25 C30 H30 119.9 .
C29 C30 H30 119.9 .
C32 C31 C35 119.88(19) .
C32 C31 H31 120.1 .
C35 C31 H31 120.1 .
N3 C32 C31 124.03(18) .
N3 C32 H32 118.0 .
C31 C32 H32 118.0 .
N3 C33 C34 124.11(18) .
N3 C33 H33 117.9 .
C34 C33 H33 117.9 .
C35 C34 C33 120.07(19) .
C35 C34 H34 120.0 .
C33 C34 H34 120.0 .
C34 C35 C31 116.60(19) .
C34 C35 C36 121.73(18) .
C31 C35 C36 121.54(19) .
C35 C36 S1 105.25(14) .
C35 C36 H36A 110.7 .
S1 C36 H36A 110.7 .
C35 C36 H36B 110.7 .
S1 C36 H36B 110.7 .
H36A C36 H36B 108.8 .
C38 C37 S1 105.84(13) .
C38 C37 H37A 110.6 .
S1 C37 H37A 110.6 .
C38 C37 H37B 110.6 .
S1 C37 H37B 110.6 .
H37A C37 H37B 108.7 .
C42 C38 C39 117.03(18) .
C42 C38 C37 121.35(17) .
C39 C38 C37 121.43(17) .
C40 C39 C38 119.41(17) .
C40 C39 H39 120.3 .
C38 C39 H39 120.3 .
N4 C40 C39 124.16(17) .
N4 C40 H40 117.9 .
C39 C40 H40 117.9 .
N4 C41 C42 123.86(17) .
N4 C41 H41 118.1 .
C42 C41 H41 118.1 .
C41 C42 C38 119.75(17) .
C41 C42 H42 120.1 .
C38 C42 H42 120.1 .

loop_
_geom_bond_atom_site_label_1
_geom_bond_atom_site_label_2
_geom_bond_distance
_geom_bond_site_symmetry_2
Fe1 O1 1.9966(12) .
Fe1 O2 2.0070(12) .
Fe1 N2 2.0757(15) .
Fe1 N1 2.0823(15) .
Fe1 N3 2.2297(16) .
Fe1 N4 2.2362(16) 8_565
S1 C37 1.807(2) .
S1 C36 1.807(2) .
O1 C12 1.2718(19) .
O2 C1 1.2729(19) .
O3 C13 1.209(2) .
O4 C13 1.344(2) .
O4 C14 1.439(2) .
O5 C16 1.212(2) .
O6 C16 1.339(2) .
O6 C17 1.447(2) .
N1 C10 1.307(2) .
N1 C9 1.415(2) .
N2 C3 1.305(2) .
N2 C4 1.411(2) .
N3 C33 1.327(2) .
N3 C32 1.335(2) .
N4 C41 1.339(2) .
N4 C40 1.339(2) .
N4 Fe1 2.2362(16) 8_566
C1 C2 1.407(2) .
C1 C25 1.490(3) .
C2 C3 1.417(2) .
C2 C16 1.475(2) .
C3 H3 0.9400 .
C4 C5 1.387(3) .
C4 C9 1.419(2) .
C5 C6 1.365(3) .
C5 H5 0.9400 .
C6 C7 1.373(3) .
C6 H6 0.9400 .
C7 C8 1.367(3) .
C7 H7 0.9400 .
C8 C9 1.395(3) .
C8 H8 0.9400 .
C10 C11 1.419(2) .
C10 H10 0.9400 .
C11 C12 1.407(3) .
C11 C13 1.473(2) .
C12 C19 1.493(3) .
C14 C15 1.492(3) .
C14 H14A 0.9800 .
C14 H14B 0.9800 .
C15 H15A 0.9700 .
C15 H15B 0.9700 .
C15 H15C 0.9700 .
C17 C18 1.480(3) .
C17 H17A 0.9800 .
C17 H17B 0.9800 .
C18 H18A 0.9700 .
C18 H18B 0.9700 .
C18 H18C 0.9700 .
C19 C24 1.373(3) .
C19 C20 1.381(3) .
C20 C21 1.383(4) .
C20 H20 0.9400 .
C21 C22 1.368(5) .
C21 H21 0.9400 .
C22 C23 1.363(5) .
C22 H22 0.9400 .
C23 C24 1.386(4) .
C23 H23 0.9400 .
C24 H24 0.9400 .
C25 C30 1.380(3) .
C25 C26 1.382(3) .
C26 C27 1.388(3) .
C26 H26 0.9400 .
C27 C28 1.372(4) .
C27 H27 0.9400 .
C28 C29 1.354(4) .
C28 H28 0.9400 .
C29 C30 1.384(3) .
C29 H29 0.9400 .
C30 H30 0.9400 .
C31 C32 1.372(3) .
C31 C35 1.372(3) .
C31 H31 0.9400 .
C32 H32 0.9400 .
C33 C34 1.373(3) .
C33 H33 0.9400 .
C34 C35 1.367(3) .
C34 H34 0.9400 .
C35 C36 1.504(3) .
C36 H36A 0.9800 .
C36 H36B 0.9800 .
C37 C38 1.497(3) .
C37 H37A 0.9800 .
C37 H37B 0.9800 .
C38 C42 1.380(2) .
C38 C39 1.387(2) .
C39 C40 1.368(2) .
C39 H39 0.9400 .
C40 H40 0.9400 .
C41 C42 1.371(3) .
C41 H41 0.9400 .
C42 H42 0.9400 .

loop_
_geom_torsion_atom_site_label_1
_geom_torsion_atom_site_label_2
_geom_torsion_atom_site_label_3
_geom_torsion_atom_site_label_4
_geom_torsion
_geom_torsion_site_symmetry_1
O2 Fe1 O1 C12 175.26(16) .
N2 Fe1 O1 C12 1.9(4) .
N1 Fe1 O1 C12 -3.38(16) .
N3 Fe1 O1 C12 -95.63(17) .
N4 Fe1 O1 C12 85.75(16) 8_565
O1 Fe1 O2 C1 -174.24(15) .
N2 Fe1 O2 C1 4.32(16) .
N1 Fe1 O2 C1 -0.5(4) .
N3 Fe1 O2 C1 97.55(16) .
N4 Fe1 O2 C1 -84.65(16) 8_565
O1 Fe1 N1 C10 -5.57(15) .
O2 Fe1 N1 C10 -179.5(2) .
N2 Fe1 N1 C10 175.59(16) .
N3 Fe1 N1 C10 82.71(15) .
N4 Fe1 N1 C10 -95.32(15) 8_565
O1 Fe1 N1 C9 172.68(12) .
O2 Fe1 N1 C9 -1.3(3) .
N2 Fe1 N1 C9 -6.16(12) .
N3 Fe1 N1 C9 -99.03(12) .
N4 Fe1 N1 C9 82.94(12) 8_565
O1 Fe1 N2 C3 -179.7(2) .
O2 Fe1 N2 C3 6.71(15) .
N1 Fe1 N2 C3 -174.35(16) .
N3 Fe1 N2 C3 -82.70(16) .
N4 Fe1 N2 C3 96.36(15) 8_565
O1 Fe1 N2 C4 1.5(3) .
O2 Fe1 N2 C4 -172.01(13) .
N1 Fe1 N2 C4 6.92(12) .
N3 Fe1 N2 C4 98.58(12) .
N4 Fe1 N2 C4 -82.37(12) 8_565
O1 Fe1 N3 C33 40.60(15) .
O2 Fe1 N3 C33 145.78(15) .
N2 Fe1 N3 C33 -127.02(15) .
N1 Fe1 N3 C33 -46.77(16) .
O1 Fe1 N3 C32 -140.44(16) .
O2 Fe1 N3 C32 -35.26(16) .
N2 Fe1 N3 C32 51.94(16) .
N1 Fe1 N3 C32 132.19(16) .
Fe1 O2 C1 C2 -16.9(3) .
Fe1 O2 C1 C25 156.13(13) .
O2 C1 C2 C3 19.3(3) .
C25 C1 C2 C3 -153.07(19) .
O2 C1 C2 C16 -163.18(18) .
C25 C1 C2 C16 24.4(3) .
C4 N2 C3 C2 172.98(18) .
Fe1 N2 C3 C2 -5.7(3) .
C1 C2 C3 N2 -7.7(3) .
C16 C2 C3 N2 174.58(19) .
C3 N2 C4 C5 -7.8(3) .
Fe1 N2 C4 C5 171.01(17) .
C3 N2 C4 C9 174.51(17) .
Fe1 N2 C4 C9 -6.7(2) .
N2 C4 C5 C6 -179.6(2) .
C9 C4 C5 C6 -1.9(3) .
C4 C5 C6 C7 0.9(4) .
C5 C6 C7 C8 0.7(4) .
C6 C7 C8 C9 -1.3(4) .
C7 C8 C9 N1 177.72(19) .
C7 C8 C9 C4 0.3(3) .
C10 N1 C9 C8 5.4(3) .
Fe1 N1 C9 C8 -172.95(16) .
C10 N1 C9 C4 -177.19(17) .
Fe1 N1 C9 C4 4.5(2) .
C5 C4 C9 C8 1.2(3) .
N2 C4 C9 C8 179.10(17) .
C5 C4 C9 N1 -176.40(17) .
N2 C4 C9 N1 1.5(3) .
C9 N1 C10 C11 -173.40(18) .
Fe1 N1 C10 C11 4.7(3) .
N1 C10 C11 C12 6.1(3) .
N1 C10 C11 C13 -175.86(18) .
Fe1 O1 C12 C11 13.6(3) .
Fe1 O1 C12 C19 -160.77(14) .
C10 C11 C12 O1 -15.6(3) .
C13 C11 C12 O1 166.51(18) .
C10 C11 C12 C19 158.18(19) .
C13 C11 C12 C19 -19.7(3) .
C14 O4 C13 O3 -3.8(3) .
C14 O4 C13 C11 179.30(18) .
C12 C11 C13 O3 163.5(2) .
C10 C11 C13 O3 -14.5(3) .
C12 C11 C13 O4 -19.6(3) .
C10 C11 C13 O4 162.33(17) .
C13 O4 C14 C15 -175.6(2) .
C17 O6 C16 O5 5.8(3) .
C17 O6 C16 C2 -178.82(18) .
C1 C2 C16 O5 -161.2(2) .
C3 C2 C16 O5 16.5(3) .
C1 C2 C16 O6 23.5(3) .
C3 C2 C16 O6 -158.79(17) .
C16 O6 C17 C18 174.1(2) .
O1 C12 C19 C24 114.4(2) .
C11 C12 C19 C24 -60.0(3) .
O1 C12 C19 C20 -57.2(3) .
C11 C12 C19 C20 128.4(2) .
C24 C19 C20 C21 1.4(4) .
C12 C19 C20 C21 173.2(2) .
C19 C20 C21 C22 -2.4(5) .
C20 C21 C22 C23 1.5(5) .
C21 C22 C23 C24 0.3(5) .
C20 C19 C24 C23 0.4(3) .
C12 C19 C24 C23 -171.32(19) .
C22 C23 C24 C19 -1.3(4) .
O2 C1 C25 C30 -130.02(19) .
C2 C1 C25 C30 43.0(3) .
O2 C1 C25 C26 41.1(3) .
C2 C1 C25 C26 -145.81(19) .
C30 C25 C26 C27 -0.1(3) .
C1 C25 C26 C27 -171.45(19) .
C25 C26 C27 C28 0.3(3) .
C26 C27 C28 C29 -0.6(4) .
C27 C28 C29 C30 0.6(4) .
C26 C25 C30 C29 0.1(3) .
C1 C25 C30 C29 171.4(2) .
C28 C29 C30 C25 -0.4(4) .
C33 N3 C32 C31 -1.2(3) .
Fe1 N3 C32 C31 179.78(17) .
C35 C31 C32 N3 0.1(4) .
C32 N3 C33 C34 1.3(3) .
Fe1 N3 C33 C34 -179.67(16) .
N3 C33 C34 C35 -0.2(3) .
C33 C34 C35 C31 -0.9(3) .
C33 C34 C35 C36 174.99(19) .
C32 C31 C35 C34 1.0(3) .
C32 C31 C35 C36 -174.91(19) .
C34 C35 C36 S1 -88.2(2) .
C31 C35 C36 S1 87.5(2) .
C37 S1 C36 C35 179.30(13) .
C36 S1 C37 C38 174.77(12) .
S1 C37 C38 C42 -91.35(18) .
S1 C37 C38 C39 83.45(18) .
C42 C38 C39 C40 -0.9(3) .
C37 C38 C39 C40 -175.92(17) .
C41 N4 C40 C39 0.4(3) .
Fe1 N4 C40 C39 173.91(15) 8_566
C38 C39 C40 N4 0.2(3) .
C40 N4 C41 C42 -0.3(3) .
Fe1 N4 C41 C42 -173.86(15) 8_566
N4 C41 C42 C38 -0.3(3) .
C39 C38 C42 C41 1.0(3) .
C37 C38 C42 C41 175.97(17) .
